data_4122008
loop_
_publ_author_name
'Carrasco, Mario'
'Mendoza, Irene'
'Faust, Michelle'
'L\'opez-Serrano, Joaqu\'in'
'Peloso, Riccardo'
'Rodr\'iguez, Amor'
'Alvarez, Eleuterio'
'Maya, Celia'
'Power, Philip P.'
'Carmona, Ernesto'

_publ_section_title
;
 Terphenyl complexes of molybdenum and tungsten with quadruple metal-metal
 bonds and bridging carboxylate ligands.
;
_journal_issue 25
_journal_name_full 'Journal of the American Chemical Society'
_journal_page_first 9173
_journal_page_last 9180
_journal_paper_doi 10.1021/ja503750a
_journal_volume 136
_journal_year 2014
_chemical_formula_moiety 'C64 H74 F6 Mo2 O4'
_chemical_formula_sum 'C64 H74 F6 Mo2 O4'
_chemical_formula_weight 1213.11
_chemical_name_systematic
; 
 ? 
;
_space_group_IT_number 2
_symmetry_cell_setting triclinic
_symmetry_space_group_name_Hall '-P 1'
_symmetry_space_group_name_H-M 'P -1'
_atom_sites_solution_hydrogens geom
_atom_sites_solution_primary direct
_atom_sites_solution_secondary difmap
_audit_creation_method SHELXL-97
_cell_angle_alpha 82.2650(10)
_cell_angle_beta 83.1260(10)
_cell_angle_gamma 82.6490(10)
_cell_formula_units_Z 2
_cell_length_a 12.7460(6)
_cell_length_b 13.7441(7)
_cell_length_c 16.6183(8)
_cell_measurement_reflns_used 9896
_cell_measurement_temperature 173(2)
_cell_measurement_theta_max 29.21
_cell_measurement_theta_min 2.65
_cell_volume 2845.4(2)
_computing_cell_refinement 'APEX2 Software Suite (Bruker, 2007)'
_computing_data_collection 'APEX2 Software Suite (Bruker, 2007)'
_computing_data_reduction 'APEX2 Software Suite (Bruker, 2007)'
_computing_molecular_graphics 'SHELXTL (Sheldrick, 2008)'
_computing_publication_material 'SHELXTL and publCIF (Westrip, 2010)'
_computing_structure_refinement 'SHELXL97 (Sheldrick, 2008)'
_computing_structure_solution 'SIR2002 (Burla et al., 2003)'
_diffrn_ambient_temperature 173(2)
_diffrn_detector_area_resol_mean 8.26
_diffrn_measured_fraction_theta_full 0.994
_diffrn_measured_fraction_theta_max 0.994
_diffrn_measurement_device_type
;
 Bruker-Nonius X8kappa APEX II CCD area detector
;
_diffrn_measurement_method 'phi and omega scans with narrow frames'
_diffrn_radiation_monochromator graphite
_diffrn_radiation_source 'fine-focus sealed tube'
_diffrn_radiation_type MoK\a
_diffrn_radiation_wavelength 0.71073
_diffrn_reflns_av_R_equivalents 0.0290
_diffrn_reflns_av_sigmaI/netI 0.0245
_diffrn_reflns_limit_h_max 14
_diffrn_reflns_limit_h_min -15
_diffrn_reflns_limit_k_max 16
_diffrn_reflns_limit_k_min -16
_diffrn_reflns_limit_l_max 19
_diffrn_reflns_limit_l_min -19
_diffrn_reflns_number 52855
_diffrn_reflns_theta_full 25.25
_diffrn_reflns_theta_max 25.25
_diffrn_reflns_theta_min 1.50
_diffrn_standards_decay_% 0
_exptl_absorpt_coefficient_mu 0.508
_exptl_absorpt_correction_T_max 0.9142
_exptl_absorpt_correction_T_min 0.8879
_exptl_absorpt_correction_type multi-scan
_exptl_absorpt_process_details
;
program SADABS, Bruker (2001).
;
_exptl_crystal_colour red
_exptl_crystal_density_diffrn 1.416
_exptl_crystal_density_method 'not measured'
_exptl_crystal_description prism
_exptl_crystal_F_000 1256
_exptl_crystal_size_max 0.24
_exptl_crystal_size_mid 0.21
_exptl_crystal_size_min 0.18
_refine_diff_density_max 1.063
_refine_diff_density_min -0.931
_refine_diff_density_rms 0.075
_refine_ls_extinction_method none
_refine_ls_goodness_of_fit_ref 1.089
_refine_ls_hydrogen_treatment constr
_refine_ls_matrix_type fullcycle
_refine_ls_number_parameters 701
_refine_ls_number_reflns 10257
_refine_ls_number_restraints 36
_refine_ls_restrained_S_all 1.087
_refine_ls_R_factor_all 0.0439
_refine_ls_R_factor_gt 0.0342
_refine_ls_shift/su_max 0.002
_refine_ls_shift/su_mean 0.000
_refine_ls_structure_factor_coef Fsqd
_refine_ls_weighting_details 'calc w=1/[\s^2^(Fo^2^)+(0.0501P)^2^+3.0112P] where P=(Fo^2^+2Fc^2^)/3'
_refine_ls_weighting_scheme calc
_refine_ls_wR_factor_gt 0.0942
_refine_ls_wR_factor_ref 0.0988
_reflns_number_gt 8684
_reflns_number_total 10257
_reflns_threshold_expression >2sigma(I)
_cod_data_source_file ja503750a_si_001.cif
_cod_data_source_block 4c
_cod_depositor_comments
;
The following automatic conversions were performed:

'_symmetry_cell_setting' value 'Triclinic' changed to 'triclinic'
according to
/usr/data/users/saulius/crontab/automatic-downloads/rss-feeds/ACS/lib/dictionaries/cif_core.dic
dictionary named 'cif_core.dic' version 2.4.2 from 2011-04-26.

Automatic conversion script
Id: cif_fix_values 2281 2013-09-26 08:29:07Z andrius 

 Adding full bibliography for 4122003--4122009.cif.
;
_cod_database_code 4122008

loop_
_symmetry_equiv_pos_as_xyz
'x, y, z'
'-x, -y, -z'

loop_
_atom_site_label
_atom_site_type_symbol
_atom_site_fract_x
_atom_site_fract_y
_atom_site_fract_z
_atom_site_U_iso_or_equiv
_atom_site_adp_type
_atom_site_occupancy
_atom_site_symmetry_multiplicity
_atom_site_calc_flag
_atom_site_refinement_flags
Mo1 Mo -0.01100(2) 0.073879(18) -0.027658(15) 0.02655(6) Uani 1 1 d .
F1 F 0.36424(19) 0.07368(18) -0.09300(17) 0.0706(7) Uani 1 1 d U
F2 F 0.3455(2) -0.0669(2) -0.13007(17) 0.0836(9) Uani 1 1 d U
F3 F 0.39233(17) -0.05896(18) -0.01224(16) 0.0644(6) Uani 1 1 d U
O1 O 0.15565(17) 0.07537(15) -0.05402(13) 0.0332(5) Uani 1 1 d .
O2 O 0.17839(17) -0.08081(15) 0.00455(13) 0.0333(5) Uani 1 1 d .
C1 C -0.0230(2) 0.1531(2) 0.08017(17) 0.0259(6) Uani 1 1 d .
C2 C -0.0623(2) 0.2542(2) 0.06807(18) 0.0285(6) Uani 1 1 d .
C3 C -0.0860(3) 0.3111(2) 0.13337(19) 0.0352(7) Uani 1 1 d .
H3 H -0.1155 0.3781 0.1234 0.042 Uiso 1 1 calc R
C4 C -0.0672(3) 0.2713(2) 0.21164(19) 0.0368(8) Uani 1 1 d .
H4 H -0.0842 0.3100 0.2557 0.044 Uiso 1 1 calc R
C5 C -0.0231(3) 0.1737(2) 0.22499(19) 0.0353(7) Uani 1 1 d .
H5 H -0.0067 0.1463 0.2782 0.042 Uiso 1 1 calc R
C6 C -0.0023(2) 0.1150(2) 0.16134(18) 0.0283(6) Uani 1 1 d .
C7 C -0.0690(3) 0.3088(2) -0.01657(18) 0.0320(7) Uani 1 1 d .
C8 C 0.0263(3) 0.3360(2) -0.06199(19) 0.0338(7) Uani 1 1 d .
C9 C 0.0203(3) 0.3899(2) -0.1388(2) 0.0445(9) Uani 1 1 d .
H9 H 0.0837 0.4074 -0.1704 0.053 Uiso 1 1 calc R
C10 C -0.0764(4) 0.4186(2) -0.1698(2) 0.0485(10) Uani 1 1 d .
H10 H -0.0788 0.4545 -0.2226 0.058 Uiso 1 1 calc R
C11 C -0.1691(3) 0.3951(2) -0.1242(2) 0.0455(9) Uani 1 1 d .
H11 H -0.2350 0.4161 -0.1459 0.055 Uiso 1 1 calc R
C12 C -0.1684(3) 0.3409(2) -0.0465(2) 0.0382(8) Uani 1 1 d .
C13 C 0.1317(3) 0.3169(2) -0.0251(2) 0.0389(8) Uani 1 1 d .
H13 H 0.1349 0.2504 0.0080 0.047 Uiso 1 1 calc R
C14 C 0.1364(4) 0.3944(3) 0.0327(3) 0.0588(11) Uani 1 1 d .
H14A H 0.1273 0.4608 0.0024 0.088 Uiso 1 1 calc R
H14B H 0.2055 0.3836 0.0547 0.088 Uiso 1 1 calc R
H14C H 0.0795 0.3883 0.0776 0.088 Uiso 1 1 calc R
C15 C 0.2308(3) 0.3189(3) -0.0853(3) 0.0604(11) Uani 1 1 d .
H15A H 0.2294 0.2719 -0.1245 0.091 Uiso 1 1 calc R
H15B H 0.2939 0.3004 -0.0558 0.091 Uiso 1 1 calc R
H15C H 0.2333 0.3856 -0.1145 0.091 Uiso 1 1 calc R
C16 C -0.2735(3) 0.3243(3) 0.0047(2) 0.0449(9) Uani 1 1 d .
H16 H -0.2580 0.2751 0.0531 0.054 Uiso 1 1 calc R
C17 C -0.3531(3) 0.2850(3) -0.0404(3) 0.0620(11) Uani 1 1 d .
H17A H -0.3720 0.3335 -0.0867 0.093 Uiso 1 1 calc R
H17B H -0.4172 0.2735 -0.0032 0.093 Uiso 1 1 calc R
H17C H -0.3214 0.2228 -0.0603 0.093 Uiso 1 1 calc R
C18 C -0.3270(4) 0.4211(3) 0.0362(3) 0.0629(11) Uani 1 1 d .
H18A H -0.2794 0.4451 0.0693 0.094 Uiso 1 1 calc R
H18B H -0.3938 0.4087 0.0696 0.094 Uiso 1 1 calc R
H18C H -0.3417 0.4708 -0.0104 0.094 Uiso 1 1 calc R
C19 C 0.0553(3) 0.0138(2) 0.17709(17) 0.0308(7) Uani 1 1 d .
C20 C 0.0001(3) -0.0713(2) 0.19723(18) 0.0357(7) Uani 1 1 d .
C21 C 0.0610(3) -0.1644(2) 0.2039(2) 0.0447(9) Uani 1 1 d .
H21 H 0.0261 -0.2226 0.2117 0.054 Uiso 1 1 calc R
C22 C 0.1705(3) -0.1727(2) 0.1993(2) 0.0485(10) Uani 1 1 d .
H22 H 0.2101 -0.2363 0.2024 0.058 Uiso 1 1 calc R
C23 C 0.2225(3) -0.0901(2) 0.1903(2) 0.0437(9) Uani 1 1 d .
H23 H 0.2974 -0.0972 0.1919 0.052 Uiso 1 1 calc R
C24 C 0.1671(3) 0.0049(2) 0.17881(19) 0.0346(7) Uani 1 1 d .
C25 C -0.1163(3) -0.0612(3) 0.2318(2) 0.0440(9) Uani 1 1 d .
H25 H -0.1559 -0.0056 0.1983 0.053 Uiso 1 1 calc R
C26 C -0.1237(4) -0.0366(3) 0.3208(2) 0.0619(12) Uani 1 1 d .
H26A H -0.0793 -0.0875 0.3527 0.093 Uiso 1 1 calc R
H26B H -0.1977 -0.0347 0.3451 0.093 Uiso 1 1 calc R
H26C H -0.0986 0.0279 0.3208 0.093 Uiso 1 1 calc R
C27 C -0.1720(4) -0.1545(3) 0.2356(3) 0.0647(12) Uani 1 1 d .
H27A H -0.1593 -0.1796 0.1824 0.097 Uiso 1 1 calc R
H27B H -0.2487 -0.1385 0.2495 0.097 Uiso 1 1 calc R
H27C H -0.1437 -0.2051 0.2773 0.097 Uiso 1 1 calc R
C28 C 0.2268(3) 0.0936(2) 0.1803(2) 0.0408(8) Uani 1 1 d .
H28 H 0.1759 0.1545 0.1700 0.049 Uiso 1 1 calc R
C29 C 0.3224(3) 0.1020(3) 0.1173(3) 0.0613(11) Uani 1 1 d .
H29A H 0.3688 0.0393 0.1206 0.092 Uiso 1 1 calc R
H29B H 0.3618 0.1549 0.1279 0.092 Uiso 1 1 calc R
H29C H 0.2985 0.1172 0.0626 0.092 Uiso 1 1 calc R
C30 C 0.2598(4) 0.0904(3) 0.2662(2) 0.0553(10) Uani 1 1 d .
H30A H 0.1978 0.0826 0.3065 0.083 Uiso 1 1 calc R
H30B H 0.2884 0.1520 0.2709 0.083 Uiso 1 1 calc R
H30C H 0.3145 0.0344 0.2763 0.083 Uiso 1 1 calc R
C31 C 0.2123(3) -0.0045(2) -0.03522(19) 0.0343(7) Uani 1 1 d .
C32 C 0.3305(3) -0.0131(3) -0.0676(2) 0.0497(9) Uani 1 1 d .
Mo2 Mo 0.462750(18) 0.473271(16) 0.455091(14) 0.01892(6) Uani 1 1 d .
F4 F 0.21991(15) 0.52676(15) 0.72608(11) 0.0446(5) Uani 1 1 d U
F5 F 0.21242(17) 0.39176(14) 0.67670(13) 0.0529(6) Uani 1 1 d U
F6 F 0.12693(15) 0.52674(17) 0.62705(13) 0.0509(5) Uani 1 1 d U
O3 O 0.31369(15) 0.47997(13) 0.52644(12) 0.0240(4) Uani 1 1 d .
O4 O 0.60785(15) 0.46302(13) 0.37866(11) 0.0243(4) Uani 1 1 d .
C33 C 0.4712(2) 0.31450(19) 0.50017(16) 0.0204(5) Uani 1 1 d .
C34 C 0.4082(2) 0.2584(2) 0.46256(17) 0.0231(6) Uani 1 1 d .
C35 C 0.3942(2) 0.1611(2) 0.49357(19) 0.0295(7) Uani 1 1 d .
H35 H 0.3503 0.1262 0.4682 0.035 Uiso 1 1 calc R
C36 C 0.4432(3) 0.1143(2) 0.5607(2) 0.0334(7) Uani 1 1 d .
H36 H 0.4306 0.0490 0.5830 0.040 Uiso 1 1 calc R
C37 C 0.5104(3) 0.1643(2) 0.59470(18) 0.0308(7) Uani 1 1 d .
H37 H 0.5480 0.1316 0.6385 0.037 Uiso 1 1 calc R
C38 C 0.5241(2) 0.26264(19) 0.56558(16) 0.0223(6) Uani 1 1 d .
C39 C 0.3606(2) 0.29868(19) 0.38469(17) 0.0242(6) Uani 1 1 d .
C40 C 0.2501(2) 0.3243(2) 0.38528(19) 0.0298(7) Uani 1 1 d .
C41 C 0.2086(3) 0.3573(2) 0.3110(2) 0.0383(8) Uani 1 1 d .
H41 H 0.1342 0.3752 0.3104 0.046 Uiso 1 1 calc R
C42 C 0.2738(3) 0.3641(2) 0.2389(2) 0.0426(9) Uani 1 1 d .
H42 H 0.2444 0.3891 0.1893 0.051 Uiso 1 1 calc R
C43 C 0.3822(3) 0.3349(2) 0.2377(2) 0.0373(8) Uani 1 1 d .
H43 H 0.4261 0.3388 0.1872 0.045 Uiso 1 1 calc R
C44 C 0.4275(2) 0.2998(2) 0.31001(18) 0.0288(6) Uani 1 1 d .
C45 C 0.1750(2) 0.3098(2) 0.4631(2) 0.0351(7) Uani 1 1 d .
H45 H 0.2188 0.2972 0.5103 0.042 Uiso 1 1 calc R
C46 C 0.1171(3) 0.2179(3) 0.4629(3) 0.0509(10) Uani 1 1 d .
H46A H 0.0730 0.2286 0.4173 0.076 Uiso 1 1 calc R
H46B H 0.0718 0.2067 0.5145 0.076 Uiso 1 1 calc R
H46C H 0.1696 0.1601 0.4567 0.076 Uiso 1 1 calc R
C47 C 0.0924(3) 0.3993(3) 0.4768(2) 0.0458(9) Uani 1 1 d .
H47A H 0.1289 0.4579 0.4766 0.069 Uiso 1 1 calc R
H47B H 0.0501 0.3863 0.5296 0.069 Uiso 1 1 calc R
H47C H 0.0455 0.4107 0.4330 0.069 Uiso 1 1 calc R
C48 C 0.5431(3) 0.2523(2) 0.3074(2) 0.0364(7) Uani 1 1 d .
H48 H 0.5722 0.2651 0.3577 0.044 Uiso 1 1 calc R
C49 C 0.5452(3) 0.1399(3) 0.3098(3) 0.0595(11) Uani 1 1 d .
H49A H 0.5003 0.1144 0.3582 0.089 Uiso 1 1 calc R
H49B H 0.6184 0.1084 0.3124 0.089 Uiso 1 1 calc R
H49C H 0.5182 0.1252 0.2605 0.089 Uiso 1 1 calc R
C50 C 0.6183(3) 0.2868(3) 0.2345(2) 0.0531(10) Uani 1 1 d .
H50A H 0.5954 0.2691 0.1846 0.080 Uiso 1 1 calc R
H50B H 0.6905 0.2549 0.2414 0.080 Uiso 1 1 calc R
H50C H 0.6176 0.3587 0.2302 0.080 Uiso 1 1 calc R
C51 C 0.6098(2) 0.30956(19) 0.59496(17) 0.0238(6) Uani 1 1 d .
C52 C 0.7143(2) 0.2889(2) 0.55837(18) 0.0285(6) Uani 1 1 d .
C53 C 0.7955(3) 0.3352(2) 0.5813(2) 0.0353(7) Uani 1 1 d .
H53 H 0.8664 0.3211 0.5574 0.042 Uiso 1 1 calc R
C54 C 0.7737(3) 0.4013(2) 0.6385(2) 0.0377(8) Uani 1 1 d .
H54 H 0.8285 0.4362 0.6506 0.045 Uiso 1 1 calc R
C55 C 0.6730(3) 0.4168(2) 0.67814(19) 0.0342(7) Uani 1 1 d .
H55 H 0.6595 0.4615 0.7181 0.041 Uiso 1 1 calc R
C56 C 0.5894(2) 0.3678(2) 0.66066(17) 0.0267(6) Uani 1 1 d .
C57 C 0.7428(3) 0.2106(2) 0.4992(2) 0.0366(7) Uani 1 1 d .
H57 H 0.6749 0.1897 0.4865 0.044 Uiso 1 1 calc R
C58 C 0.8043(3) 0.2465(3) 0.4190(2) 0.0441(8) Uani 1 1 d .
H58A H 0.7601 0.2996 0.3892 0.066 Uiso 1 1 calc R
H58B H 0.8232 0.1916 0.3861 0.066 Uiso 1 1 calc R
H58C H 0.8692 0.2713 0.4300 0.066 Uiso 1 1 calc R
C59 C 0.8063(4) 0.1196(3) 0.5423(3) 0.0628(12) Uani 1 1 d .
H59A H 0.8748 0.1374 0.5533 0.094 Uiso 1 1 calc R
H59B H 0.8186 0.0666 0.5072 0.094 Uiso 1 1 calc R
H59C H 0.7660 0.0969 0.5940 0.094 Uiso 1 1 calc R
C60 C 0.4918(3) 0.3577(2) 0.72240(18) 0.0312(7) Uani 1 1 d .
H60 H 0.4285 0.3586 0.6920 0.037 Uiso 1 1 calc R
C61 C 0.5066(3) 0.2576(2) 0.7773(2) 0.0423(8) Uani 1 1 d .
H61A H 0.5110 0.2034 0.7438 0.063 Uiso 1 1 calc R
H61B H 0.4459 0.2531 0.8192 0.063 Uiso 1 1 calc R
H61C H 0.5723 0.2531 0.8035 0.063 Uiso 1 1 calc R
C62 C 0.4691(3) 0.4395(2) 0.77883(19) 0.0407(8) Uani 1 1 d .
H62A H 0.5210 0.4287 0.8190 0.061 Uiso 1 1 calc R
H62B H 0.3972 0.4380 0.8072 0.061 Uiso 1 1 calc R
H62C H 0.4745 0.5039 0.7463 0.061 Uiso 1 1 calc R
C63 C 0.3152(2) 0.50520(19) 0.59632(17) 0.0247(6) Uani 1 1 d .
C64 C 0.2175(2) 0.4887(2) 0.65723(19) 0.0326(7) Uani 1 1 d .

loop_
_atom_site_aniso_label
_atom_site_aniso_U_11
_atom_site_aniso_U_22
_atom_site_aniso_U_33
_atom_site_aniso_U_23
_atom_site_aniso_U_13
_atom_site_aniso_U_12
Mo1 0.03397(15) 0.02388(12) 0.02173(13) -0.00270(10) -0.00383(11) -0.00217(10)
F1 0.0467(14) 0.0640(15) 0.0936(19) 0.0059(13) 0.0154(13) -0.0148(12)
F2 0.0614(17) 0.117(2) 0.0766(18) -0.0547(17) 0.0215(14) -0.0065(15)
F3 0.0351(12) 0.0699(15) 0.0851(18) -0.0049(13) -0.0080(12) 0.0027(11)
O1 0.0366(13) 0.0318(11) 0.0313(12) -0.0064(9) -0.0003(10) -0.0051(10)
O2 0.0362(13) 0.0341(11) 0.0306(12) -0.0085(9) -0.0056(10) -0.0006(10)
C1 0.0269(16) 0.0275(14) 0.0230(15) -0.0025(11) -0.0012(12) -0.0035(12)
C2 0.0320(17) 0.0280(15) 0.0244(15) -0.0026(12) -0.0032(13) 0.0000(12)
C3 0.046(2) 0.0243(15) 0.0323(17) -0.0023(13) -0.0040(15) 0.0053(13)
C4 0.048(2) 0.0346(17) 0.0253(16) -0.0082(13) -0.0001(14) 0.0053(15)
C5 0.046(2) 0.0360(17) 0.0217(15) -0.0005(13) -0.0034(14) 0.0001(14)
C6 0.0324(17) 0.0255(14) 0.0257(15) -0.0009(12) -0.0014(13) -0.0024(12)
C7 0.049(2) 0.0216(14) 0.0257(16) -0.0054(12) -0.0081(14) 0.0010(13)
C8 0.051(2) 0.0241(14) 0.0253(16) -0.0029(12) -0.0049(14) -0.0009(14)
C9 0.070(3) 0.0309(17) 0.0304(18) 0.0001(14) -0.0007(17) -0.0070(17)
C10 0.083(3) 0.0332(18) 0.0289(18) 0.0012(14) -0.0157(19) -0.0019(18)
C11 0.067(3) 0.0311(17) 0.040(2) -0.0027(15) -0.0234(19) 0.0031(17)
C12 0.053(2) 0.0271(15) 0.0351(18) -0.0038(13) -0.0146(16) 0.0021(14)
C13 0.047(2) 0.0351(17) 0.0328(18) 0.0022(14) 0.0001(15) -0.0097(15)
C14 0.064(3) 0.068(3) 0.051(2) -0.019(2) -0.010(2) -0.015(2)
C15 0.062(3) 0.066(3) 0.057(3) -0.021(2) 0.009(2) -0.021(2)
C16 0.046(2) 0.0375(18) 0.050(2) -0.0005(16) -0.0134(17) 0.0029(16)
C17 0.056(3) 0.056(2) 0.076(3) -0.008(2) -0.026(2) 0.003(2)
C18 0.061(3) 0.053(2) 0.070(3) -0.010(2) 0.000(2) 0.008(2)
C19 0.045(2) 0.0271(15) 0.0201(15) -0.0024(12) -0.0052(13) -0.0001(13)
C20 0.055(2) 0.0305(16) 0.0230(16) -0.0031(12) -0.0091(15) -0.0055(15)
C21 0.076(3) 0.0253(16) 0.0343(19) -0.0011(13) -0.0117(18) -0.0089(17)
C22 0.072(3) 0.0291(17) 0.044(2) -0.0041(15) -0.0208(19) 0.0090(17)
C23 0.053(2) 0.0368(18) 0.043(2) -0.0099(15) -0.0191(17) 0.0091(16)
C24 0.043(2) 0.0308(16) 0.0298(17) -0.0038(13) -0.0083(14) 0.0011(14)
C25 0.058(2) 0.046(2) 0.0296(18) 0.0007(15) -0.0015(16) -0.0193(17)
C26 0.081(3) 0.071(3) 0.035(2) -0.0117(19) 0.008(2) -0.026(2)
C27 0.090(3) 0.064(3) 0.045(2) 0.0020(19) 0.000(2) -0.040(2)
C28 0.043(2) 0.0366(17) 0.043(2) -0.0062(15) -0.0091(16) -0.0009(15)
C29 0.060(3) 0.067(3) 0.060(3) -0.016(2) 0.004(2) -0.019(2)
C30 0.077(3) 0.048(2) 0.048(2) -0.0078(17) -0.016(2) -0.021(2)
C31 0.0360(19) 0.0368(18) 0.0310(17) -0.0103(14) 0.0002(14) -0.0041(14)
C32 0.040(2) 0.055(2) 0.053(2) -0.0139(19) 0.0027(18) -0.0026(18)
Mo2 0.01649(12) 0.02002(11) 0.01877(12) 0.00203(9) -0.00315(9) 0.00016(9)
F4 0.0381(11) 0.0608(13) 0.0325(10) -0.0087(9) 0.0111(9) -0.0066(9)
F5 0.0546(14) 0.0390(11) 0.0579(13) 0.0049(9) 0.0197(11) -0.0133(10)
F6 0.0195(10) 0.0775(15) 0.0496(12) 0.0038(11) 0.0019(9) 0.0001(9)
O3 0.0175(10) 0.0240(9) 0.0286(11) 0.0013(8) -0.0032(8) 0.0010(8)
O4 0.0219(11) 0.0251(10) 0.0236(10) 0.0010(8) -0.0013(8) 0.0012(8)
C33 0.0165(14) 0.0222(13) 0.0199(14) 0.0004(10) 0.0017(11) 0.0018(10)
C34 0.0194(14) 0.0242(14) 0.0239(15) -0.0006(11) -0.0011(11) 0.0012(11)
C35 0.0260(16) 0.0279(15) 0.0352(17) -0.0020(12) -0.0059(13) -0.0050(12)
C36 0.0367(18) 0.0238(14) 0.0379(18) 0.0073(13) -0.0049(14) -0.0067(13)
C37 0.0340(18) 0.0287(15) 0.0274(16) 0.0067(12) -0.0062(13) -0.0020(13)
C38 0.0202(15) 0.0231(13) 0.0216(14) -0.0007(11) 0.0009(11) -0.0004(11)
C39 0.0246(15) 0.0209(13) 0.0280(15) -0.0017(11) -0.0062(12) -0.0044(11)
C40 0.0288(17) 0.0267(15) 0.0354(17) -0.0028(12) -0.0117(13) -0.0022(12)
C41 0.0349(19) 0.0329(16) 0.050(2) -0.0013(15) -0.0237(16) 0.0003(14)
C42 0.060(2) 0.0327(17) 0.038(2) -0.0001(14) -0.0251(18) -0.0021(16)
C43 0.052(2) 0.0349(17) 0.0265(17) -0.0025(13) -0.0082(15) -0.0077(15)
C44 0.0349(18) 0.0255(14) 0.0268(16) -0.0012(12) -0.0069(13) -0.0051(12)
C45 0.0197(16) 0.0412(18) 0.0439(19) -0.0022(14) -0.0062(14) -0.0021(13)
C46 0.035(2) 0.046(2) 0.070(3) 0.0003(19) -0.0002(19) -0.0102(16)
C47 0.0261(18) 0.049(2) 0.062(2) -0.0112(18) -0.0043(17) 0.0017(15)
C48 0.0329(18) 0.0465(19) 0.0287(17) -0.0076(14) 0.0011(14) -0.0011(14)
C49 0.055(3) 0.043(2) 0.067(3) 0.0022(19) 0.015(2) 0.0133(18)
C50 0.055(3) 0.046(2) 0.054(2) -0.0092(18) 0.0102(19) -0.0025(18)
C51 0.0245(15) 0.0224(13) 0.0229(14) 0.0062(11) -0.0093(12) 0.0001(11)
C52 0.0255(16) 0.0281(15) 0.0283(16) 0.0062(12) -0.0041(13) 0.0022(12)
C53 0.0226(16) 0.0361(17) 0.0439(19) 0.0097(14) -0.0090(14) -0.0011(13)
C54 0.0333(19) 0.0389(17) 0.0426(19) 0.0080(15) -0.0184(15) -0.0104(14)
C55 0.043(2) 0.0289(15) 0.0323(17) 0.0016(13) -0.0164(15) -0.0030(14)
C56 0.0295(16) 0.0238(14) 0.0248(15) 0.0042(11) -0.0092(12) 0.0032(12)
C57 0.0337(18) 0.0304(16) 0.0407(19) -0.0011(14) 0.0051(15) 0.0029(13)
C58 0.037(2) 0.046(2) 0.041(2) 0.0006(16) 0.0083(16) 0.0073(16)
C59 0.080(3) 0.036(2) 0.059(3) 0.0056(18) 0.009(2) 0.015(2)
C60 0.0337(18) 0.0323(16) 0.0241(15) 0.0012(12) -0.0025(13) 0.0041(13)
C61 0.056(2) 0.0360(17) 0.0277(17) 0.0075(14) 0.0017(16) 0.0026(16)
C62 0.052(2) 0.0405(18) 0.0259(17) -0.0022(14) -0.0066(15) 0.0100(16)
C63 0.0225(15) 0.0210(13) 0.0273(16) 0.0035(11) -0.0022(12) 0.0036(11)
C64 0.0244(17) 0.0355(16) 0.0342(18) 0.0035(13) 0.0018(13) -0.0018(13)

loop_
_atom_type_symbol
_atom_type_description
_atom_type_scat_dispersion_real
_atom_type_scat_dispersion_imag
_atom_type_scat_source
C C 0.0033 0.0016 'International Tables Vol C Tables 4.2.6.8 and 6.1.1.4'
H H 0.0000 0.0000 'International Tables Vol C Tables 4.2.6.8 and 6.1.1.4'
O O 0.0106 0.0060 'International Tables Vol C Tables 4.2.6.8 and 6.1.1.4'
F F 0.0171 0.0103 'International Tables Vol C Tables 4.2.6.8 and 6.1.1.4'
Mo Mo -1.6832 0.6857 'International Tables Vol C Tables 4.2.6.8 and 6.1.1.4'

loop_
_geom_angle_atom_site_label_1
_geom_angle_atom_site_label_2
_geom_angle_atom_site_label_3
_geom_angle
_geom_angle_site_symmetry_1
_geom_angle_site_symmetry_3
Mo1 Mo1 O2 92.51(6) 2 2
Mo1 Mo1 O1 90.75(6) 2 .
O2 Mo1 O1 176.74(8) 2 .
Mo1 Mo1 C1 100.43(8) 2 .
O2 Mo1 C1 84.67(9) 2 .
O1 Mo1 C1 94.76(9) . .
C31 O1 Mo1 116.4(2) . .
C31 O2 Mo1 115.0(2) . 2
C2 C1 C6 115.7(2) . .
C2 C1 Mo1 115.4(2) . .
C6 C1 Mo1 128.7(2) . .
C3 C2 C1 121.6(3) . .
C3 C2 C7 116.7(3) . .
C1 C2 C7 121.3(2) . .
C4 C3 C2 121.1(3) . .
C4 C3 H3 119.5 . .
C2 C3 H3 119.5 . .
C3 C4 C5 118.8(3) . .
C3 C4 H4 120.6 . .
C5 C4 H4 120.6 . .
C4 C5 C6 121.0(3) . .
C4 C5 H5 119.5 . .
C6 C5 H5 119.5 . .
C5 C6 C1 121.6(3) . .
C5 C6 C19 118.7(3) . .
C1 C6 C19 119.2(2) . .
C12 C7 C8 120.6(3) . .
C12 C7 C2 120.9(3) . .
C8 C7 C2 118.1(3) . .
C9 C8 C7 118.5(3) . .
C9 C8 C13 119.9(3) . .
C7 C8 C13 121.3(3) . .
C10 C9 C8 121.2(4) . .
C10 C9 H9 119.4 . .
C8 C9 H9 119.4 . .
C11 C10 C9 120.1(3) . .
C11 C10 H10 120.0 . .
C9 C10 H10 120.0 . .
C10 C11 C12 121.5(4) . .
C10 C11 H11 119.3 . .
C12 C11 H11 119.3 . .
C11 C12 C7 118.0(3) . .
C11 C12 C16 119.6(3) . .
C7 C12 C16 122.3(3) . .
C15 C13 C8 116.0(3) . .
C15 C13 C14 107.1(3) . .
C8 C13 C14 109.5(3) . .
C15 C13 H13 108.0 . .
C8 C13 H13 108.0 . .
C14 C13 H13 108.0 . .
C13 C14 H14A 109.5 . .
C13 C14 H14B 109.5 . .
H14A C14 H14B 109.5 . .
C13 C14 H14C 109.5 . .
H14A C14 H14C 109.5 . .
H14B C14 H14C 109.5 . .
C13 C15 H15A 109.5 . .
C13 C15 H15B 109.5 . .
H15A C15 H15B 109.5 . .
C13 C15 H15C 109.5 . .
H15A C15 H15C 109.5 . .
H15B C15 H15C 109.5 . .
C17 C16 C12 114.0(3) . .
C17 C16 C18 107.8(3) . .
C12 C16 C18 110.6(3) . .
C17 C16 H16 108.1 . .
C12 C16 H16 108.1 . .
C18 C16 H16 108.1 . .
C16 C17 H17A 109.5 . .
C16 C17 H17B 109.5 . .
H17A C17 H17B 109.5 . .
C16 C17 H17C 109.5 . .
H17A C17 H17C 109.5 . .
H17B C17 H17C 109.5 . .
C16 C18 H18A 109.5 . .
C16 C18 H18B 109.5 . .
H18A C18 H18B 109.5 . .
C16 C18 H18C 109.5 . .
H18A C18 H18C 109.5 . .
H18B C18 H18C 109.5 . .
C24 C19 C20 119.9(3) . .
C24 C19 C6 118.1(3) . .
C20 C19 C6 121.7(3) . .
C21 C20 C19 117.8(3) . .
C21 C20 C25 120.0(3) . .
C19 C20 C25 120.2(3) . .
C22 C21 C20 121.1(3) . .
C22 C21 H21 119.4 . .
C20 C21 H21 119.4 . .
C23 C22 C21 120.5(3) . .
C23 C22 H22 119.7 . .
C21 C22 H22 119.7 . .
C22 C23 C24 121.1(4) . .
C22 C23 H23 119.4 . .
C24 C23 H23 119.4 . .
C23 C24 C19 118.5(3) . .
C23 C24 C28 118.5(3) . .
C19 C24 C28 122.4(3) . .
C20 C25 C27 114.9(3) . .
C20 C25 C26 108.6(3) . .
C27 C25 C26 106.3(3) . .
C20 C25 H25 109.0 . .
C27 C25 H25 109.0 . .
C26 C25 H25 109.0 . .
C25 C26 H26A 109.5 . .
C25 C26 H26B 109.5 . .
H26A C26 H26B 109.5 . .
C25 C26 H26C 109.5 . .
H26A C26 H26C 109.5 . .
H26B C26 H26C 109.5 . .
C25 C27 H27A 109.5 . .
C25 C27 H27B 109.5 . .
H27A C27 H27B 109.5 . .
C25 C27 H27C 109.5 . .
H27A C27 H27C 109.5 . .
H27B C27 H27C 109.5 . .
C29 C28 C24 115.2(3) . .
C29 C28 C30 110.3(3) . .
C24 C28 C30 108.3(3) . .
C29 C28 H28 107.6 . .
C24 C28 H28 107.6 . .
C30 C28 H28 107.6 . .
C28 C29 H29A 109.5 . .
C28 C29 H29B 109.5 . .
H29A C29 H29B 109.5 . .
C28 C29 H29C 109.5 . .
H29A C29 H29C 109.5 . .
H29B C29 H29C 109.5 . .
C28 C30 H30A 109.5 . .
C28 C30 H30B 109.5 . .
H30A C30 H30B 109.5 . .
C28 C30 H30C 109.5 . .
H30A C30 H30C 109.5 . .
H30B C30 H30C 109.5 . .
O1 C31 O2 125.0(3) . .
O1 C31 C32 118.2(3) . .
O2 C31 C32 116.7(3) . .
F1 C32 F3 107.5(3) . .
F1 C32 F2 108.6(3) . .
F3 C32 F2 106.7(3) . .
F1 C32 C31 112.5(3) . .
F3 C32 C31 112.6(3) . .
F2 C32 C31 108.7(3) . .
O3 Mo2 O4 176.70(7) . .
O3 Mo2 Mo2 92.60(5) . 2_666
O4 Mo2 Mo2 90.70(5) . 2_666
O3 Mo2 C33 83.59(8) . .
O4 Mo2 C33 95.59(8) . .
Mo2 Mo2 C33 101.09(7) 2_666 .
C63 O3 Mo2 114.36(18) . .
C63 O4 Mo2 116.11(18) 2_666 .
C38 C33 C34 115.7(2) . .
C38 C33 Mo2 128.4(2) . .
C34 C33 Mo2 115.74(19) . .
C35 C34 C33 121.2(3) . .
C35 C34 C39 116.9(2) . .
C33 C34 C39 121.8(2) . .
C36 C35 C34 121.3(3) . .
C36 C35 H35 119.4 . .
C34 C35 H35 119.4 . .
C37 C36 C35 118.8(3) . .
C37 C36 H36 120.6 . .
C35 C36 H36 120.6 . .
C36 C37 C38 120.9(3) . .
C36 C37 H37 119.6 . .
C38 C37 H37 119.6 . .
C37 C38 C33 122.0(3) . .
C37 C38 C51 119.3(3) . .
C33 C38 C51 118.0(2) . .
C40 C39 C44 120.8(3) . .
C40 C39 C34 120.3(3) . .
C44 C39 C34 118.6(3) . .
C41 C40 C39 118.5(3) . .
C41 C40 C45 119.6(3) . .
C39 C40 C45 121.8(3) . .
C42 C41 C40 121.0(3) . .
C42 C41 H41 119.5 . .
C40 C41 H41 119.5 . .
C41 C42 C43 120.7(3) . .
C41 C42 H42 119.7 . .
C43 C42 H42 119.7 . .
C42 C43 C44 120.6(3) . .
C42 C43 H43 119.7 . .
C44 C43 H43 119.7 . .
C43 C44 C39 118.3(3) . .
C43 C44 C48 120.3(3) . .
C39 C44 C48 121.0(3) . .
C40 C45 C47 114.1(3) . .
C40 C45 C46 109.7(3) . .
C47 C45 C46 109.3(3) . .
C40 C45 H45 107.8 . .
C47 C45 H45 107.8 . .
C46 C45 H45 107.8 . .
C45 C46 H46A 109.5 . .
C45 C46 H46B 109.5 . .
H46A C46 H46B 109.5 . .
C45 C46 H46C 109.5 . .
H46A C46 H46C 109.5 . .
H46B C46 H46C 109.5 . .
C45 C47 H47A 109.5 . .
C45 C47 H47B 109.5 . .
H47A C47 H47B 109.5 . .
C45 C47 H47C 109.5 . .
H47A C47 H47C 109.5 . .
H47B C47 H47C 109.5 . .
C50 C48 C44 116.9(3) . .
C50 C48 C49 107.2(3) . .
C44 C48 C49 109.0(3) . .
C50 C48 H48 107.8 . .
C44 C48 H48 107.8 . .
C49 C48 H48 107.8 . .
C48 C49 H49A 109.5 . .
C48 C49 H49B 109.5 . .
H49A C49 H49B 109.5 . .
C48 C49 H49C 109.5 . .
H49A C49 H49C 109.5 . .
H49B C49 H49C 109.5 . .
C48 C50 H50A 109.5 . .
C48 C50 H50B 109.5 . .
H50A C50 H50B 109.5 . .
C48 C50 H50C 109.5 . .
H50A C50 H50C 109.5 . .
H50B C50 H50C 109.5 . .
C52 C51 C56 120.3(3) . .
C52 C51 C38 117.5(3) . .
C56 C51 C38 122.1(3) . .
C53 C52 C51 119.1(3) . .
C53 C52 C57 119.0(3) . .
C51 C52 C57 121.7(3) . .
C54 C53 C52 120.6(3) . .
C54 C53 H53 119.7 . .
C52 C53 H53 119.7 . .
C55 C54 C53 120.3(3) . .
C55 C54 H54 119.9 . .
C53 C54 H54 119.9 . .
C54 C55 C56 121.3(3) . .
C54 C55 H55 119.3 . .
C56 C55 H55 119.3 . .
C55 C56 C51 117.6(3) . .
C55 C56 C60 120.0(3) . .
C51 C56 C60 120.8(3) . .
C58 C57 C52 114.3(3) . .
C58 C57 C59 110.0(3) . .
C52 C57 C59 108.9(3) . .
C58 C57 H57 107.8 . .
C52 C57 H57 107.8 . .
C59 C57 H57 107.8 . .
C57 C58 H58A 109.5 . .
C57 C58 H58B 109.5 . .
H58A C58 H58B 109.5 . .
C57 C58 H58C 109.5 . .
H58A C58 H58C 109.5 . .
H58B C58 H58C 109.5 . .
C57 C59 H59A 109.5 . .
C57 C59 H59B 109.5 . .
H59A C59 H59B 109.5 . .
C57 C59 H59C 109.5 . .
H59A C59 H59C 109.5 . .
H59B C59 H59C 109.5 . .
C56 C60 C62 114.1(3) . .
C56 C60 C61 109.6(3) . .
C62 C60 C61 107.4(3) . .
C56 C60 H60 108.6 . .
C62 C60 H60 108.6 . .
C61 C60 H60 108.6 . .
C60 C61 H61A 109.5 . .
C60 C61 H61B 109.5 . .
H61A C61 H61B 109.5 . .
C60 C61 H61C 109.5 . .
H61A C61 H61C 109.5 . .
H61B C61 H61C 109.5 . .
C60 C62 H62A 109.5 . .
C60 C62 H62B 109.5 . .
H62A C62 H62B 109.5 . .
C60 C62 H62C 109.5 . .
H62A C62 H62C 109.5 . .
H62B C62 H62C 109.5 . .
O4 C63 O3 125.6(3) 2_666 .
O4 C63 C64 117.7(3) 2_666 .
O3 C63 C64 116.5(3) . .
F4 C64 F6 107.3(3) . .
F4 C64 F5 107.4(3) . .
F6 C64 F5 107.0(3) . .
F4 C64 C63 112.9(3) . .
F6 C64 C63 112.6(2) . .
F5 C64 C63 109.4(2) . .

loop_
_geom_bond_atom_site_label_1
_geom_bond_atom_site_label_2
_geom_bond_distance
_geom_bond_site_symmetry_2
Mo1 Mo1 2.1122(5) 2
Mo1 O2 2.114(2) 2
Mo1 O1 2.119(2) .
Mo1 C1 2.200(3) .
F1 C32 1.318(4) .
F2 C32 1.336(4) .
F3 C32 1.325(5) .
O1 C31 1.258(4) .
O2 C31 1.259(4) .
O2 Mo1 2.114(2) 2
C1 C2 1.412(4) .
C1 C6 1.422(4) .
C2 C3 1.403(4) .
C2 C7 1.509(4) .
C3 C4 1.378(4) .
C3 H3 0.9500 .
C4 C5 1.387(4) .
C4 H4 0.9500 .
C5 C6 1.396(4) .
C5 H5 0.9500 .
C6 C19 1.493(4) .
C7 C12 1.412(5) .
C7 C8 1.417(5) .
C8 C9 1.392(5) .
C8 C13 1.522(5) .
C9 C10 1.383(5) .
C9 H9 0.9500 .
C10 C11 1.375(6) .
C10 H10 0.9500 .
C11 C12 1.402(5) .
C11 H11 0.9500 .
C12 C16 1.525(5) .
C13 C15 1.515(5) .
C13 C14 1.538(5) .
C13 H13 1.0000 .
C14 H14A 0.9800 .
C14 H14B 0.9800 .
C14 H14C 0.9800 .
C15 H15A 0.9800 .
C15 H15B 0.9800 .
C15 H15C 0.9800 .
C16 C17 1.520(5) .
C16 C18 1.542(5) .
C16 H16 1.0000 .
C17 H17A 0.9800 .
C17 H17B 0.9800 .
C17 H17C 0.9800 .
C18 H18A 0.9800 .
C18 H18B 0.9800 .
C18 H18C 0.9800 .
C19 C24 1.418(5) .
C19 C20 1.423(4) .
C20 C21 1.407(5) .
C20 C25 1.522(5) .
C21 C22 1.379(6) .
C21 H21 0.9500 .
C22 C23 1.369(5) .
C22 H22 0.9500 .
C23 C24 1.403(4) .
C23 H23 0.9500 .
C24 C28 1.522(5) .
C25 C27 1.534(5) .
C25 C26 1.551(5) .
C25 H25 1.0000 .
C26 H26A 0.9800 .
C26 H26B 0.9800 .
C26 H26C 0.9800 .
C27 H27A 0.9800 .
C27 H27B 0.9800 .
C27 H27C 0.9800 .
C28 C29 1.514(5) .
C28 C30 1.530(5) .
C28 H28 1.0000 .
C29 H29A 0.9800 .
C29 H29B 0.9800 .
C29 H29C 0.9800 .
C30 H30A 0.9800 .
C30 H30B 0.9800 .
C30 H30C 0.9800 .
C31 C32 1.533(5) .
Mo2 O3 2.1141(19) .
Mo2 O4 2.1149(19) .
Mo2 Mo2 2.1172(4) 2_666
Mo2 C33 2.203(3) .
F4 C64 1.326(4) .
F5 C64 1.336(4) .
F6 C64 1.331(4) .
O3 C63 1.259(3) .
O4 C63 1.258(3) 2_666
C33 C38 1.410(4) .
C33 C34 1.428(4) .
C34 C35 1.392(4) .
C34 C39 1.503(4) .
C35 C36 1.385(4) .
C35 H35 0.9500 .
C36 C37 1.376(4) .
C36 H36 0.9500 .
C37 C38 1.398(4) .
C37 H37 0.9500 .
C38 C51 1.497(4) .
C39 C40 1.406(4) .
C39 C44 1.419(4) .
C40 C41 1.398(4) .
C40 C45 1.521(5) .
C41 C42 1.374(5) .
C41 H41 0.9500 .
C42 C43 1.388(5) .
C42 H42 0.9500 .
C43 C44 1.396(4) .
C43 H43 0.9500 .
C44 C48 1.532(4) .
C45 C47 1.535(4) .
C45 C46 1.543(5) .
C45 H45 1.0000 .
C46 H46A 0.9800 .
C46 H46B 0.9800 .
C46 H46C 0.9800 .
C47 H47A 0.9800 .
C47 H47B 0.9800 .
C47 H47C 0.9800 .
C48 C50 1.515(5) .
C48 C49 1.536(5) .
C48 H48 1.0000 .
C49 H49A 0.9800 .
C49 H49B 0.9800 .
C49 H49C 0.9800 .
C50 H50A 0.9800 .
C50 H50B 0.9800 .
C50 H50C 0.9800 .
C51 C52 1.407(4) .
C51 C56 1.420(4) .
C52 C53 1.396(4) .
C52 C57 1.535(4) .
C53 C54 1.383(5) .
C53 H53 0.9500 .
C54 C55 1.376(5) .
C54 H54 0.9500 .
C55 C56 1.408(4) .
C55 H55 0.9500 .
C56 C60 1.523(4) .
C57 C58 1.519(5) .
C57 C59 1.540(5) .
C57 H57 1.0000 .
C58 H58A 0.9800 .
C58 H58B 0.9800 .
C58 H58C 0.9800 .
C59 H59A 0.9800 .
C59 H59B 0.9800 .
C59 H59C 0.9800 .
C60 C62 1.537(4) .
C60 C61 1.547(4) .
C60 H60 1.0000 .
C61 H61A 0.9800 .
C61 H61B 0.9800 .
C61 H61C 0.9800 .
C62 H62A 0.9800 .
C62 H62B 0.9800 .
C62 H62C 0.9800 .
C63 O4 1.258(3) 2_666
C63 C64 1.528(4) .

loop_
_geom_torsion_atom_site_label_1
_geom_torsion_atom_site_label_2
_geom_torsion_atom_site_label_3
_geom_torsion_atom_site_label_4
_geom_torsion
_geom_torsion_site_symmetry_1
_geom_torsion_site_symmetry_4
Mo1 Mo1 O1 C31 3.3(2) 2 .
C1 Mo1 O1 C31 103.8(2) . .
Mo1 Mo1 C1 C2 -166.0(2) 2 .
O2 Mo1 C1 C2 -74.5(2) 2 .
O1 Mo1 C1 C2 102.3(2) . .
Mo1 Mo1 C1 C6 9.9(3) 2 .
O2 Mo1 C1 C6 101.4(3) 2 .
O1 Mo1 C1 C6 -81.8(3) . .
C6 C1 C2 C3 -4.1(4) . .
Mo1 C1 C2 C3 172.4(2) . .
C6 C1 C2 C7 168.9(3) . .
Mo1 C1 C2 C7 -14.7(4) . .
C1 C2 C3 C4 2.9(5) . .
C7 C2 C3 C4 -170.3(3) . .
C2 C3 C4 C5 0.7(5) . .
C3 C4 C5 C6 -2.9(5) . .
C4 C5 C6 C1 1.6(5) . .
C4 C5 C6 C19 173.8(3) . .
C2 C1 C6 C5 1.9(4) . .
Mo1 C1 C6 C5 -174.0(2) . .
C2 C1 C6 C19 -170.4(3) . .
Mo1 C1 C6 C19 13.7(4) . .
C3 C2 C7 C12 -76.0(4) . .
C1 C2 C7 C12 110.8(3) . .
C3 C2 C7 C8 97.5(3) . .
C1 C2 C7 C8 -75.8(4) . .
C12 C7 C8 C9 -3.9(4) . .
C2 C7 C8 C9 -177.4(3) . .
C12 C7 C8 C13 169.8(3) . .
C2 C7 C8 C13 -3.8(4) . .
C7 C8 C9 C10 1.5(5) . .
C13 C8 C9 C10 -172.3(3) . .
C8 C9 C10 C11 0.9(5) . .
C9 C10 C11 C12 -1.0(5) . .
C10 C11 C12 C7 -1.4(5) . .
C10 C11 C12 C16 174.8(3) . .
C8 C7 C12 C11 3.8(4) . .
C2 C7 C12 C11 177.1(3) . .
C8 C7 C12 C16 -172.2(3) . .
C2 C7 C12 C16 1.1(4) . .
C9 C8 C13 C15 -25.0(4) . .
C7 C8 C13 C15 161.5(3) . .
C9 C8 C13 C14 96.3(4) . .
C7 C8 C13 C14 -77.2(4) . .
C11 C12 C16 C17 50.2(4) . .
C7 C12 C16 C17 -133.8(3) . .
C11 C12 C16 C18 -71.5(4) . .
C7 C12 C16 C18 104.5(4) . .
C5 C6 C19 C24 -78.0(4) . .
C1 C6 C19 C24 94.5(3) . .
C5 C6 C19 C20 96.4(4) . .
C1 C6 C19 C20 -91.1(4) . .
C24 C19 C20 C21 -11.3(4) . .
C6 C19 C20 C21 174.4(3) . .
C24 C19 C20 C25 153.1(3) . .
C6 C19 C20 C25 -21.2(4) . .
C19 C20 C21 C22 6.5(5) . .
C25 C20 C21 C22 -158.0(3) . .
C20 C21 C22 C23 1.8(5) . .
C21 C22 C23 C24 -5.3(5) . .
C22 C23 C24 C19 0.4(5) . .
C22 C23 C24 C28 172.1(3) . .
C20 C19 C24 C23 8.0(4) . .
C6 C19 C24 C23 -177.5(3) . .
C20 C19 C24 C28 -163.4(3) . .
C6 C19 C24 C28 11.1(4) . .
C21 C20 C25 C27 -27.1(4) . .
C19 C20 C25 C27 168.9(3) . .
C21 C20 C25 C26 91.8(4) . .
C19 C20 C25 C26 -72.2(4) . .
C23 C24 C28 C29 58.9(4) . .
C19 C24 C28 C29 -129.7(4) . .
C23 C24 C28 C30 -65.1(4) . .
C19 C24 C28 C30 106.3(4) . .
Mo1 O1 C31 O2 -7.2(4) . .
Mo1 O1 C31 C32 168.4(2) . .
Mo1 O2 C31 O1 7.1(4) 2 .
Mo1 O2 C31 C32 -168.6(2) 2 .
O1 C31 C32 F1 17.4(5) . .
O2 C31 C32 F1 -166.6(3) . .
O1 C31 C32 F3 139.1(3) . .
O2 C31 C32 F3 -44.9(4) . .
O1 C31 C32 F2 -102.9(4) . .
O2 C31 C32 F2 73.1(4) . .
Mo2 Mo2 O3 C63 -3.96(18) 2_666 .
C33 Mo2 O3 C63 96.92(19) . .
Mo2 Mo2 O4 C63 -4.46(18) 2_666 2_666
C33 Mo2 O4 C63 -105.68(19) . 2_666
O3 Mo2 C33 C38 -98.2(2) . .
O4 Mo2 C33 C38 85.0(2) . .
Mo2 Mo2 C33 C38 -6.8(2) 2_666 .
O3 Mo2 C33 C34 76.2(2) . .
O4 Mo2 C33 C34 -100.6(2) . .
Mo2 Mo2 C33 C34 167.62(18) 2_666 .
C38 C33 C34 C35 4.8(4) . .
Mo2 C33 C34 C35 -170.4(2) . .
C38 C33 C34 C39 -170.7(2) . .
Mo2 C33 C34 C39 14.1(3) . .
C33 C34 C35 C36 -1.7(4) . .
C39 C34 C35 C36 174.0(3) . .
C34 C35 C36 C37 -2.9(5) . .
C35 C36 C37 C38 4.1(5) . .
C36 C37 C38 C33 -0.7(5) . .
C36 C37 C38 C51 -170.6(3) . .
C34 C33 C38 C37 -3.7(4) . .
Mo2 C33 C38 C37 170.8(2) . .
C34 C33 C38 C51 166.4(2) . .
Mo2 C33 C38 C51 -19.2(4) . .
C35 C34 C39 C40 74.6(3) . .
C33 C34 C39 C40 -109.7(3) . .
C35 C34 C39 C44 -98.4(3) . .
C33 C34 C39 C44 77.3(3) . .
C44 C39 C40 C41 -4.3(4) . .
C34 C39 C40 C41 -177.2(3) . .
C44 C39 C40 C45 171.2(3) . .
C34 C39 C40 C45 -1.7(4) . .
C39 C40 C41 C42 0.4(4) . .
C45 C40 C41 C42 -175.2(3) . .
C40 C41 C42 C43 2.4(5) . .
C41 C42 C43 C44 -1.3(5) . .
C42 C43 C44 C39 -2.6(4) . .
C42 C43 C44 C48 170.2(3) . .
C40 C39 C44 C43 5.4(4) . .
C34 C39 C44 C43 178.4(3) . .
C40 C39 C44 C48 -167.3(3) . .
C34 C39 C44 C48 5.7(4) . .
C41 C40 C45 C47 -50.9(4) . .
C39 C40 C45 C47 133.6(3) . .
C41 C40 C45 C46 72.1(4) . .
C39 C40 C45 C46 -103.4(3) . .
C43 C44 C48 C50 28.5(4) . .
C39 C44 C48 C50 -158.9(3) . .
C43 C44 C48 C49 -93.2(4) . .
C39 C44 C48 C49 79.4(4) . .
C37 C38 C51 C52 80.2(3) . .
C33 C38 C51 C52 -90.1(3) . .
C37 C38 C51 C56 -95.9(3) . .
C33 C38 C51 C56 93.8(3) . .
C56 C51 C52 C53 -7.0(4) . .
C38 C51 C52 C53 176.9(3) . .
C56 C51 C52 C57 167.9(3) . .
C38 C51 C52 C57 -8.3(4) . .
C51 C52 C53 C54 -0.7(4) . .
C57 C52 C53 C54 -175.7(3) . .
C52 C53 C54 C55 4.9(5) . .
C53 C54 C55 C56 -1.2(5) . .
C54 C55 C56 C51 -6.3(4) . .
C54 C55 C56 C60 159.1(3) . .
C52 C51 C56 C55 10.4(4) . .
C38 C51 C56 C55 -173.7(3) . .
C52 C51 C56 C60 -154.9(3) . .
C38 C51 C56 C60 21.0(4) . .
C53 C52 C57 C58 -55.8(4) . .
C51 C52 C57 C58 129.3(3) . .
C53 C52 C57 C59 67.6(4) . .
C51 C52 C57 C59 -107.2(3) . .
C55 C56 C60 C62 26.7(4) . .
C51 C56 C60 C62 -168.3(3) . .
C55 C56 C60 C61 -93.7(3) . .
C51 C56 C60 C61 71.2(3) . .
Mo2 O3 C63 O4 9.1(3) . 2_666
Mo2 O3 C63 C64 -166.43(18) . .
O4 C63 C64 F4 11.0(4) 2_666 .
O3 C63 C64 F4 -173.1(2) . .
O4 C63 C64 F6 132.8(3) 2_666 .
O3 C63 C64 F6 -51.4(4) . .
O4 C63 C64 F5 -108.4(3) 2_666 .
O3 C63 C64 F5 67.4(3) . .
